data_4336077
loop_
_publ_author_name
'Andrew C. Behrle'
'Charles L. Barnes'
'Nikolas Kaltsoyannis'
'Justin R. Walensky'

_publ_section_title
;
 Systematic Investigation of Thorium(IV)- and Uranium(IV)-Ligand Bonding
 in Dithiophosphonate, Thioselenophosphinate, and Diselenophosphonate
 Complexes
;
_journal_name_full 'Inorganic Chemistry'
_journal_page_first 10623
_journal_page_last 10631
_journal_paper_doi 10.1021/ic401642a
_journal_volume 52
_journal_year 2013
_chemical_formula_moiety 'C32 H40 O8 P4 S8 Th'
_chemical_formula_sum 'C32 H40 O8 P4 S8 Th'
_chemical_formula_weight 1165.04
_chemical_name_systematic
; 
 ? 
;
_space_group_IT_number 14
_symmetry_cell_setting monoclinic
_symmetry_space_group_name_Hall '-P 2yn'
_symmetry_space_group_name_H-M 'P 1 21/n 1'
_atom_sites_solution_hydrogens geom
_atom_sites_solution_primary direct
_atom_sites_solution_secondary difmap
_audit_creation_method SHELXL-97
_cell_angle_alpha 90.00
_cell_angle_beta 112.7790(10)
_cell_angle_gamma 90.00
_cell_formula_units_Z 4
_cell_length_a 16.4771(14)
_cell_length_b 15.8152(14)
_cell_length_c 18.3267(16)
_cell_measurement_temperature 173(2)
_cell_volume 4403.2(7)
_computing_cell_refinement 'APEX2 (Bruker AXS, 2008)'
_computing_data_collection 'APEX2 (Bruker AXS, 2008)'
_computing_data_reduction 'APEX2 (Bruker AXS, 2008)'
_computing_molecular_graphics 'X-SEED, Barbour, 2001'
_computing_publication_material 'CIFTAB (Sheldrick, 1997)'
_computing_structure_refinement 'SHELXL-97 (Sheldrick, 1997)'
_computing_structure_solution 'SHELXS-97 (Sheldrick, 1990)'
_diffrn_ambient_temperature 173(2)
_diffrn_measured_fraction_theta_full 0.991
_diffrn_measured_fraction_theta_max 0.991
_diffrn_measurement_device_type 'Bruker APEXII CCD area detector'
_diffrn_measurement_method 'omega scans'
_diffrn_radiation_monochromator graphite
_diffrn_radiation_source 'fine-focus sealed tube'
_diffrn_radiation_type MoK\a
_diffrn_radiation_wavelength 0.71073
_diffrn_reflns_av_R_equivalents 0.1690
_diffrn_reflns_av_sigmaI/netI 0.0833
_diffrn_reflns_limit_h_max 21
_diffrn_reflns_limit_h_min -21
_diffrn_reflns_limit_k_max 20
_diffrn_reflns_limit_k_min -20
_diffrn_reflns_limit_l_max 23
_diffrn_reflns_limit_l_min -23
_diffrn_reflns_number 50020
_diffrn_reflns_theta_full 27.48
_diffrn_reflns_theta_max 27.48
_diffrn_reflns_theta_min 1.41
_diffrn_standards_decay_% 0.0
_exptl_absorpt_coefficient_mu 3.956
_exptl_absorpt_correction_T_max 0.3006
_exptl_absorpt_correction_T_min 0.0568
_exptl_absorpt_correction_type multi-scan
_exptl_absorpt_process_details
; 
 Data were corrected for decay and absorption using the program SADABS
 (Sheldrick, G. M. (2003). SADABS. Version 2.10. University of
 G\"ottigen, Germany).
;
_exptl_crystal_density_diffrn 1.757
_exptl_crystal_F_000 2296
_exptl_crystal_size_max 0.70
_exptl_crystal_size_mid 0.70
_exptl_crystal_size_min 0.40
_refine_diff_density_max 3.791
_refine_diff_density_min -1.986
_refine_diff_density_rms 0.182
_refine_ls_extinction_method none
_refine_ls_goodness_of_fit_ref 1.007
_refine_ls_hydrogen_treatment constr
_refine_ls_matrix_type full
_refine_ls_number_parameters 478
_refine_ls_number_reflns 10023
_refine_ls_number_restraints 0
_refine_ls_restrained_S_all 1.007
_refine_ls_R_factor_all 0.0591
_refine_ls_R_factor_gt 0.0456
_refine_ls_shift/su_max 0.004
_refine_ls_shift/su_mean 0.000
_refine_ls_structure_factor_coef Fsqd
_refine_ls_weighting_details 'calc w=1/[\s^2^(Fo^2^)+(0.0648P)^2^+0.0000P] where P=(Fo^2^+2Fc^2^)/3'
_refine_ls_weighting_scheme calc
_refine_ls_wR_factor_gt 0.1146
_refine_ls_wR_factor_ref 0.1233
_reflns_number_gt 7997
_reflns_number_total 10023
_reflns_threshold_expression >2sigma(I)
_cod_data_source_file ic401642a_si_001.cif
_cod_data_source_block complex1
_cod_database_code 4336077

loop_
_symmetry_equiv_pos_as_xyz
'x, y, z'
'-x+1/2, y+1/2, -z+1/2'
'-x, -y, -z'
'x-1/2, -y-1/2, z-1/2'

loop_
_atom_site_label
_atom_site_type_symbol
_atom_site_fract_x
_atom_site_fract_y
_atom_site_fract_z
_atom_site_U_iso_or_equiv
_atom_site_adp_type
_atom_site_occupancy
_atom_site_symmetry_multiplicity
_atom_site_calc_flag
_atom_site_refinement_flags
Th1 Th 0.687062(10) 0.026216(10) 0.874246(9) 0.02823(8) Uani 1 1 d .
S1 S 0.75897(9) 0.12658(8) 1.01912(7) 0.0371(3) Uani 1 1 d .
S8 S 0.53307(8) 0.10402(9) 0.88358(7) 0.0382(3) Uani 1 1 d .
S6 S 0.68543(9) -0.06851(8) 1.01022(7) 0.0392(3) Uani 1 1 d .
S5 S 0.60878(10) -0.13703(8) 0.82744(7) 0.0449(3) Uani 1 1 d .
S7 S 0.55117(8) 0.05437(9) 0.71646(7) 0.0356(3) Uani 1 1 d .
S2 S 0.74345(9) 0.18812(9) 0.84220(8) 0.0408(3) Uani 1 1 d .
S4 S 0.74864(9) -0.01702(9) 0.75085(8) 0.0402(3) Uani 1 1 d .
S3 S 0.86801(9) -0.02883(8) 0.94122(8) 0.0380(3) Uani 1 1 d .
P1 P 0.77255(8) 0.22271(8) 0.95405(7) 0.0334(3) Uani 1 1 d .
P2 P 0.86776(8) -0.04321(9) 0.83277(8) 0.0346(3) Uani 1 1 d .
P4 P 0.46765(8) 0.08264(8) 0.76800(7) 0.0310(3) Uani 1 1 d .
P3 P 0.64748(9) -0.17055(8) 0.94133(8) 0.0361(3) Uani 1 1 d .
C6 C 0.6548(4) 0.3546(3) 0.8920(3) 0.0413(12) Uani 1 1 d .
H6A H 0.6482 0.3335 0.8415 0.050 Uiso 1 1 calc R
C10 C 0.9321(4) 0.1035(4) 0.7928(3) 0.0433(12) Uani 1 1 d .
H10A H 0.8769 0.1271 0.7869 0.052 Uiso 1 1 calc R
C27 C 0.2748(4) -0.0884(4) 0.6602(3) 0.0483(13) Uani 1 1 d .
H27A H 0.2469 -0.1114 0.6086 0.058 Uiso 1 1 calc R
C20 C 0.8525(4) -0.3811(4) 1.0002(3) 0.0433(13) Uani 1 1 d .
C26 C 0.3435(4) -0.0306(3) 0.6761(4) 0.0451(14) Uani 1 1 d .
H26A H 0.3626 -0.0147 0.6354 0.054 Uiso 1 1 calc R
C16 C 0.8498(4) -0.2079(4) 0.8367(3) 0.0470(13) Uani 1 1 d .
H16A H 0.8752 -0.2611 0.8279 0.070 Uiso 1 1 calc R
H16B H 0.7878 -0.2047 0.8005 0.070 Uiso 1 1 calc R
H16C H 0.8540 -0.2057 0.8915 0.070 Uiso 1 1 calc R
C11 C 0.9924(4) 0.1526(4) 0.7788(3) 0.0454(13) Uani 1 1 d .
H11A H 0.9792 0.2102 0.7644 0.054 Uiso 1 1 calc R
C30 C 0.3577(4) -0.0226(3) 0.8109(3) 0.0410(13) Uani 1 1 d .
H30A H 0.3865 -0.0010 0.8630 0.049 Uiso 1 1 calc R
C2 C 0.7190(4) 0.3447(4) 1.0333(3) 0.0433(12) Uani 1 1 d .
H2A H 0.7558 0.3164 1.0802 0.052 Uiso 1 1 calc R
C3 C 0.6755(4) 0.4159(4) 1.0385(3) 0.0469(13) Uani 1 1 d .
H3A H 0.6831 0.4377 1.0890 0.056 Uiso 1 1 calc R
C13 C 1.0935(4) 0.0352(3) 0.8095(4) 0.0432(13) Uani 1 1 d .
H13A H 1.1485 0.0118 0.8147 0.052 Uiso 1 1 calc R
C14 C 1.0325(3) -0.0131(4) 0.8256(3) 0.0410(12) Uani 1 1 d .
H14A H 1.0471 -0.0695 0.8438 0.049 Uiso 1 1 calc R
C17 C 0.7306(3) -0.2507(3) 0.9666(3) 0.0358(11) Uani 1 1 d .
C18 C 0.7141(4) -0.3229(3) 0.9204(3) 0.0436(12) Uani 1 1 d .
H18A H 0.6598 -0.3279 0.8761 0.052 Uiso 1 1 calc R
C25 C 0.3836(3) 0.0037(3) 0.7507(3) 0.0324(10) Uani 1 1 d .
C9 C 0.9500(3) 0.0189(3) 0.8157(3) 0.0346(11) Uani 1 1 d .
C1 C 0.7099(3) 0.3127(3) 0.9598(3) 0.0342(10) Uani 1 1 d .
C5 C 0.6095(4) 0.4268(4) 0.8971(3) 0.0456(13) Uani 1 1 d .
H5A H 0.5716 0.4547 0.8505 0.055 Uiso 1 1 calc R
C29 C 0.2897(3) -0.0805(3) 0.7947(3) 0.0399(12) Uani 1 1 d .
H29A H 0.2720 -0.0986 0.8358 0.048 Uiso 1 1 calc R
C4 C 0.6198(4) 0.4574(3) 0.9701(3) 0.0410(12) Uani 1 1 d .
C28 C 0.2474(3) -0.1120(3) 0.7188(3) 0.0405(12) Uani 1 1 d .
C12 C 1.0728(3) 0.1195(4) 0.7852(3) 0.0410(12) Uani 1 1 d .
C22 C 0.8109(4) -0.2429(4) 1.0301(3) 0.0439(12) Uani 1 1 d .
H22A H 0.8237 -0.1933 1.0618 0.053 Uiso 1 1 calc R
C19 C 0.7747(4) -0.3881(4) 0.9371(3) 0.0482(13) Uani 1 1 d .
H19A H 0.7621 -0.4372 0.9047 0.058 Uiso 1 1 calc R
C21 C 0.8722(4) -0.3073(4) 1.0472(3) 0.0506(14) Uani 1 1 d .
H21A H 0.9273 -0.3020 1.0905 0.061 Uiso 1 1 calc R
C15 C 1.2062(4) 0.1386(4) 0.7632(4) 0.0546(15) Uani 1 1 d .
H15A H 1.2377 0.1830 0.7476 0.082 Uiso 1 1 calc R
H15B H 1.1926 0.0919 0.7252 0.082 Uiso 1 1 calc R
H15C H 1.2432 0.1178 0.8160 0.082 Uiso 1 1 calc R
C32 C 0.4487(4) 0.2402(4) 0.7159(4) 0.0489(14) Uani 1 1 d .
H32A H 0.4028 0.2818 0.6889 0.073 Uiso 1 1 calc R
H32B H 0.4840 0.2297 0.6843 0.073 Uiso 1 1 calc R
H32C H 0.4868 0.2621 0.7680 0.073 Uiso 1 1 calc R
C7 C 0.5153(4) 0.5669(4) 0.9157(4) 0.0576(16) Uani 1 1 d .
H7A H 0.4913 0.6166 0.9323 0.086 Uiso 1 1 calc R
H7B H 0.4677 0.5266 0.8893 0.086 Uiso 1 1 calc R
H7C H 0.5423 0.5843 0.8789 0.086 Uiso 1 1 calc R
C24 C 0.4838(4) -0.1848(4) 0.9307(4) 0.0598(17) Uani 1 1 d .
H24A H 0.4453 -0.2242 0.9435 0.090 Uiso 1 1 calc R
H24B H 0.4599 -0.1744 0.8735 0.090 Uiso 1 1 calc R
H24C H 0.4870 -0.1313 0.9587 0.090 Uiso 1 1 calc R
C23 C 0.8924(5) -0.5232(4) 0.9835(5) 0.0617(18) Uani 1 1 d .
H23A H 0.9427 -0.5617 1.0052 0.093 Uiso 1 1 calc R
H23B H 0.8773 -0.5157 0.9267 0.093 Uiso 1 1 calc R
H23C H 0.8419 -0.5471 0.9920 0.093 Uiso 1 1 calc R
C31 C 0.1330(4) -0.1987(4) 0.6292(4) 0.0651(18) Uani 1 1 d .
H31A H 0.0860 -0.2368 0.6289 0.098 Uiso 1 1 calc R
H31B H 0.1741 -0.2297 0.6121 0.098 Uiso 1 1 calc R
H31C H 0.1074 -0.1515 0.5929 0.098 Uiso 1 1 calc R
C8 C 0.9429(4) 0.2090(5) 0.9951(4) 0.069(2) Uani 1 1 d .
H8A H 0.9976 0.2413 1.0197 0.104 Uiso 1 1 calc R
H8B H 0.9358 0.1922 0.9415 0.104 Uiso 1 1 calc R
H8C H 0.9454 0.1584 1.0268 0.104 Uiso 1 1 calc R
O7 O 0.4081(2) 0.1615(2) 0.7257(2) 0.0381(8) Uani 1 1 d .
O3 O 0.8981(2) -0.1365(2) 0.8219(2) 0.0403(8) Uani 1 1 d .
O2 O 0.5794(3) 0.5282(2) 0.9827(2) 0.0499(10) Uani 1 1 d .
O5 O 0.5718(2) -0.2212(2) 0.9552(2) 0.0455(9) Uani 1 1 d .
O8 O 0.1797(3) -0.1664(3) 0.7085(2) 0.0519(10) Uani 1 1 d .
O6 O 0.9150(3) -0.4422(3) 1.0229(2) 0.0507(10) Uani 1 1 d .
O4 O 1.1261(3) 0.1723(3) 0.7644(2) 0.0542(10) Uani 1 1 d .
O1 O 0.8695(2) 0.2606(3) 0.9914(2) 0.0486(9) Uani 1 1 d .

loop_
_atom_site_aniso_label
_atom_site_aniso_U_11
_atom_site_aniso_U_22
_atom_site_aniso_U_33
_atom_site_aniso_U_23
_atom_site_aniso_U_13
_atom_site_aniso_U_12
Th1 0.02755(11) 0.02855(12) 0.02389(11) -0.00059(6) 0.00480(7) 0.00387(6)
S1 0.0460(7) 0.0315(6) 0.0282(6) 0.0001(5) 0.0083(5) -0.0001(5)
S8 0.0340(6) 0.0438(7) 0.0336(6) -0.0071(5) 0.0095(5) 0.0052(5)
S6 0.0534(8) 0.0303(7) 0.0307(6) -0.0017(5) 0.0128(5) 0.0004(5)
S5 0.0603(8) 0.0319(7) 0.0296(6) -0.0032(5) 0.0032(6) -0.0029(6)
S7 0.0264(6) 0.0482(7) 0.0284(6) 0.0007(5) 0.0063(5) 0.0059(5)
S2 0.0462(7) 0.0386(7) 0.0352(7) 0.0004(5) 0.0132(6) -0.0008(6)
S4 0.0312(6) 0.0569(9) 0.0271(6) -0.0017(5) 0.0053(5) 0.0111(5)
S3 0.0328(6) 0.0476(8) 0.0266(6) -0.0008(5) 0.0039(5) 0.0107(5)
P1 0.0310(6) 0.0339(7) 0.0302(6) -0.0004(5) 0.0062(5) -0.0025(5)
P2 0.0287(6) 0.0416(7) 0.0295(6) -0.0021(5) 0.0067(5) 0.0085(5)
P4 0.0256(6) 0.0324(6) 0.0313(6) -0.0006(5) 0.0070(5) 0.0024(5)
P3 0.0422(7) 0.0274(6) 0.0330(7) -0.0002(5) 0.0084(5) 0.0008(5)
C6 0.047(3) 0.039(3) 0.032(3) 0.001(2) 0.009(2) 0.002(2)
C10 0.041(3) 0.042(3) 0.044(3) 0.004(2) 0.013(2) 0.015(2)
C27 0.057(3) 0.043(3) 0.042(3) -0.007(2) 0.016(3) -0.014(3)
C20 0.053(3) 0.035(3) 0.045(3) 0.003(2) 0.022(3) 0.009(2)
C26 0.050(3) 0.049(4) 0.038(3) -0.003(2) 0.019(3) -0.016(2)
C16 0.039(3) 0.046(3) 0.052(3) -0.005(3) 0.013(3) 0.001(2)
C11 0.051(3) 0.040(3) 0.045(3) 0.007(2) 0.018(3) 0.014(2)
C30 0.033(3) 0.050(4) 0.038(3) -0.003(2) 0.011(2) -0.001(2)
C2 0.052(3) 0.042(3) 0.029(3) 0.004(2) 0.009(2) 0.007(2)
C3 0.055(3) 0.046(3) 0.032(3) -0.002(2) 0.009(2) 0.006(3)
C13 0.029(3) 0.042(3) 0.051(3) -0.003(2) 0.008(2) 0.005(2)
C14 0.033(3) 0.040(3) 0.045(3) 0.002(2) 0.011(2) 0.011(2)
C17 0.045(3) 0.030(3) 0.027(2) -0.0001(19) 0.008(2) 0.000(2)
C18 0.050(3) 0.033(3) 0.041(3) -0.005(2) 0.011(2) 0.001(2)
C25 0.029(2) 0.031(2) 0.035(3) 0.000(2) 0.0106(19) 0.0038(19)
C9 0.035(3) 0.037(3) 0.028(2) -0.0013(19) 0.009(2) 0.007(2)
C1 0.037(3) 0.030(3) 0.030(2) 0.002(2) 0.007(2) -0.004(2)
C5 0.044(3) 0.051(3) 0.035(3) 0.013(3) 0.008(2) 0.005(3)
C29 0.039(3) 0.044(3) 0.042(3) 0.002(2) 0.021(2) -0.001(2)
C4 0.048(3) 0.034(3) 0.041(3) -0.001(2) 0.016(2) 0.001(2)
C28 0.040(3) 0.029(3) 0.051(3) 0.002(2) 0.016(2) -0.003(2)
C12 0.038(3) 0.041(3) 0.038(3) -0.002(2) 0.009(2) 0.001(2)
C22 0.050(3) 0.040(3) 0.036(3) -0.003(2) 0.010(2) 0.003(2)
C19 0.055(3) 0.035(3) 0.048(3) -0.003(2) 0.014(3) 0.000(2)
C21 0.046(3) 0.054(4) 0.037(3) 0.003(3) 0.001(2) 0.004(3)
C15 0.047(3) 0.060(4) 0.057(4) 0.000(3) 0.021(3) -0.003(3)
C32 0.042(3) 0.042(3) 0.059(4) 0.012(3) 0.016(3) -0.003(2)
C7 0.063(4) 0.051(4) 0.055(4) 0.015(3) 0.018(3) 0.019(3)
C24 0.045(3) 0.055(4) 0.078(5) 0.002(3) 0.022(3) 0.008(3)
C23 0.054(4) 0.041(4) 0.086(5) -0.003(3) 0.022(4) 0.008(3)
C31 0.066(4) 0.056(4) 0.062(4) -0.003(3) 0.012(3) -0.029(3)
C8 0.032(3) 0.100(6) 0.063(4) -0.008(4) 0.005(3) 0.002(3)
O7 0.0270(17) 0.0352(19) 0.048(2) 0.0073(16) 0.0105(15) 0.0038(14)
O3 0.0370(19) 0.041(2) 0.041(2) -0.0018(16) 0.0132(16) 0.0086(16)
O2 0.063(3) 0.036(2) 0.045(2) 0.0047(16) 0.015(2) 0.0114(17)
O5 0.041(2) 0.037(2) 0.051(2) 0.0041(17) 0.0095(17) 0.0033(16)
O8 0.054(2) 0.049(2) 0.053(2) -0.0077(19) 0.022(2) -0.0210(19)
O6 0.055(2) 0.043(2) 0.047(2) -0.0003(19) 0.0119(19) 0.0158(19)
O4 0.048(2) 0.052(3) 0.063(3) 0.004(2) 0.022(2) 0.0017(19)
O1 0.0311(18) 0.053(2) 0.053(2) -0.0028(19) 0.0066(17) -0.0066(17)

loop_
_atom_type_symbol
_atom_type_description
_atom_type_scat_dispersion_real
_atom_type_scat_dispersion_imag
_atom_type_scat_source
C C 0.0033 0.0016 'International Tables Vol C Tables 4.2.6.8 and 6.1.1.4'
H H 0.0000 0.0000 'International Tables Vol C Tables 4.2.6.8 and 6.1.1.4'
O O 0.0106 0.0060 'International Tables Vol C Tables 4.2.6.8 and 6.1.1.4'
P P 0.1023 0.0942 'International Tables Vol C Tables 4.2.6.8 and 6.1.1.4'
S S 0.1246 0.1234 'International Tables Vol C Tables 4.2.6.8 and 6.1.1.4'
Th Th -7.2400 8.8979 'International Tables Vol C Tables 4.2.6.8 and 6.1.1.4'

loop_
_geom_angle_atom_site_label_1
_geom_angle_atom_site_label_2
_geom_angle_atom_site_label_3
_geom_angle
S2 Th1 S5 152.78(4)
S2 Th1 S8 89.62(4)
S5 Th1 S8 95.61(4)
S2 Th1 S3 89.61(4)
S5 Th1 S3 97.28(4)
S8 Th1 S3 153.09(4)
S2 Th1 S4 79.12(4)
S5 Th1 S4 78.85(4)
S8 Th1 S4 136.83(4)
S3 Th1 S4 69.15(4)
S2 Th1 S6 138.26(4)
S5 Th1 S6 68.96(4)
S8 Th1 S6 82.48(4)
S3 Th1 S6 80.29(4)
S4 Th1 S6 131.90(4)
S2 Th1 S1 69.56(4)
S5 Th1 S1 137.63(4)
S8 Th1 S1 76.75(4)
S3 Th1 S1 77.79(4)
S4 Th1 S1 134.14(4)
S6 Th1 S1 68.73(4)
S2 Th1 S7 81.14(4)
S5 Th1 S7 75.98(4)
S8 Th1 S7 68.87(3)
S3 Th1 S7 137.39(4)
S4 Th1 S7 68.26(4)
S6 Th1 S7 131.75(4)
S1 Th1 S7 134.54(4)
P1 S1 Th1 88.32(5)
P4 S8 Th1 89.48(5)
P3 S6 Th1 88.81(6)
P3 S5 Th1 90.10(6)
P4 S7 Th1 88.30(5)
P1 S2 Th1 90.14(6)
P2 S4 Th1 90.08(6)
P2 S3 Th1 90.42(6)
O1 P1 C1 100.5(2)
O1 P1 S2 110.32(16)
C1 P1 S2 111.40(17)
O1 P1 S1 110.85(16)
C1 P1 S1 111.77(17)
S2 P1 S1 111.55(8)
O3 P2 C9 101.0(2)
O3 P2 S4 111.22(15)
C9 P2 S4 110.07(17)
O3 P2 S3 110.42(15)
C9 P2 S3 113.58(18)
S4 P2 S3 110.29(8)
O7 P4 C25 99.9(2)
O7 P4 S7 110.62(15)
C25 P4 S7 112.66(17)
O7 P4 S8 111.21(15)
C25 P4 S8 111.50(18)
S7 P4 S8 110.57(7)
O5 P3 C17 99.9(2)
O5 P3 S6 112.41(16)
C17 P3 S6 112.84(17)
O5 P3 S5 110.37(16)
C17 P3 S5 111.10(17)
S6 P3 S5 109.92(8)
C5 C6 C1 121.0(5)
C11 C10 C9 121.1(5)
C28 C27 C26 120.2(5)
O6 C20 C19 124.0(5)
O6 C20 C21 115.7(5)
C19 C20 C21 120.4(5)
C25 C26 C27 120.3(5)
C10 C11 C12 120.8(5)
C29 C30 C25 119.9(5)
C3 C2 C1 120.5(5)
C2 C3 C4 120.5(5)
C14 C13 C12 119.0(5)
C13 C14 C9 121.6(5)
C18 C17 C22 118.9(5)
C18 C17 P3 118.4(4)
C22 C17 P3 122.7(4)
C17 C18 C19 121.7(5)
C26 C25 C30 119.4(5)
C26 C25 P4 119.3(4)
C30 C25 P4 121.3(4)
C14 C9 C10 117.9(5)
C14 C9 P2 122.8(4)
C10 C9 P2 119.3(4)
C6 C1 C2 118.7(5)
C6 C1 P1 121.4(4)
C2 C1 P1 119.9(4)
C4 C5 C6 119.3(5)
C28 C29 C30 120.1(5)
O2 C4 C5 124.7(5)
O2 C4 C3 115.3(5)
C5 C4 C3 120.0(5)
O8 C28 C27 124.4(5)
O8 C28 C29 115.6(5)
C27 C28 C29 120.0(5)
O4 C12 C11 116.1(5)
O4 C12 C13 124.4(5)
C11 C12 C13 119.5(5)
C21 C22 C17 120.1(5)
C20 C19 C18 119.3(5)
C22 C21 C20 119.6(5)
C32 O7 P4 120.3(3)
C16 O3 P2 118.1(3)
C4 O2 C7 117.2(5)
C24 O5 P3 120.1(4)
C28 O8 C31 116.7(4)
C20 O6 C23 117.3(5)
C12 O4 C15 118.1(5)
C8 O1 P1 119.5(4)

loop_
_geom_bond_atom_site_label_1
_geom_bond_atom_site_label_2
_geom_bond_distance
Th1 S2 2.8613(14)
Th1 S5 2.8651(14)
Th1 S8 2.8840(13)
Th1 S3 2.8844(13)
Th1 S4 2.8962(14)
Th1 S6 2.9166(13)
Th1 S1 2.9218(12)
Th1 S7 2.9257(12)
S1 P1 1.9976(18)
S8 P4 1.9987(17)
S6 P3 1.9945(18)
S5 P3 2.0034(18)
S7 P4 1.9981(17)
S2 P1 1.9925(18)
S4 P2 1.9990(18)
S3 P2 1.9988(19)
P1 O1 1.591(4)
P1 C1 1.785(5)
P2 O3 1.595(4)
P2 C9 1.797(5)
P4 O7 1.591(4)
P4 C25 1.799(5)
P3 O5 1.583(4)
P3 C17 1.790(5)
C6 C5 1.388(8)
C6 C1 1.389(7)
C10 C11 1.361(8)
C10 C9 1.399(7)
C27 C28 1.367(7)
C27 C26 1.396(7)
C20 O6 1.355(7)
C20 C19 1.357(8)
C20 C21 1.413(8)
C26 C25 1.379(8)
C16 O3 1.466(7)
C11 C12 1.386(7)
C30 C29 1.388(7)
C30 C25 1.392(7)
C2 C3 1.358(8)
C2 C1 1.393(7)
C3 C4 1.397(7)
C13 C14 1.382(8)
C13 C12 1.404(8)
C14 C9 1.395(7)
C17 C18 1.385(7)
C17 C22 1.389(7)
C18 C19 1.386(8)
C5 C4 1.369(8)
C29 C28 1.386(7)
C4 O2 1.368(6)
C28 O8 1.363(6)
C12 O4 1.369(6)
C22 C21 1.382(8)
C15 O4 1.433(7)
C32 O7 1.456(6)
C7 O2 1.412(7)
C24 O5 1.460(7)
C23 O6 1.447(7)
C31 O8 1.449(7)
C8 O1 1.438(7)
